data_4107405
loop_
_publ_author_name
'Sergiy V. Rosokha'
'Marshall D. Newton'
'Almaz S. Jalilov'
'Jay K. Kochi'

_publ_section_title
;
 The Spectral Elucidation versus the X-ray Structure of the Critical
 Precursor Complex in Bimolecular Electron Transfers: Application of
 Experimental/Theoretical Solvent Probes to Ion-Radical (Redox) Dyads
;
_journal_name_full 'Journal of the American Chemical Society'
_journal_page_first 1944
_journal_page_last 1952
_journal_paper_doi 10.1021/ja076591b
_journal_volume 130
_journal_year 2008
_chemical_formula_moiety 'C16 H32 Na O8, C8 Br2 N2 O2'
_chemical_formula_sum 'C24 H32 Br2 N2 Na O10'
_chemical_formula_weight 691.33
_chemical_name_systematic
; 
 ? 
;
_space_group_IT_number 15
_symmetry_cell_setting monoclinic
_symmetry_space_group_name_Hall '-C 2yc'
_symmetry_space_group_name_H-M 'C 1 2/c 1'
_atom_sites_solution_hydrogens geom
_atom_sites_solution_primary direct
_atom_sites_solution_secondary difmap
_audit_creation_method SHELXL-97
_cell_angle_alpha 90.00
_cell_angle_beta 106.861(3)
_cell_angle_gamma 90.00
_cell_formula_units_Z 4
_cell_length_a 11.429(2)
_cell_length_b 16.066(3)
_cell_length_c 16.214(3)
_cell_measurement_reflns_used 623
_cell_measurement_temperature 173(2)
_cell_measurement_theta_max 24.41
_cell_measurement_theta_min 2.75
_cell_volume 2849.2(9)
_computing_cell_refinement 'SAINT V6.28 (BrukerAXS, 1997-2001)'
_computing_data_collection 'SMART V5.630 (BrukerAXS, 1997-2001)'
_computing_data_reduction 'SAINT & SADABS V2.06 (Sheldrick, 2000)'
_computing_molecular_graphics 'XP V5.06 (BrukerAXS, 1997-99)'
_computing_publication_material 'SHELXL-93, XCIF V5.05 (BrukerAXS, 1997-99)'
_computing_structure_refinement 'SHELXTL v. 6.14 (Sheldrick, 2001)'
_computing_structure_solution 'SHELXTL v. 6.14 (Sheldrick, 2001)'
_diffrn_ambient_temperature 173(2)
_diffrn_measured_fraction_theta_full 0.992
_diffrn_measured_fraction_theta_max 0.967
_diffrn_measurement_device 'Bruker SMART'
_diffrn_measurement_method 'omega-scan, full sphere'
_diffrn_radiation_monochromator graphite
_diffrn_radiation_source 'fine-focus sealed tube'
_diffrn_radiation_type MoK\a
_diffrn_radiation_wavelength 0.71073
_diffrn_reflns_av_R_equivalents 0.0395
_diffrn_reflns_av_sigmaI/netI 0.0464
_diffrn_reflns_limit_h_max 16
_diffrn_reflns_limit_h_min -16
_diffrn_reflns_limit_k_max 22
_diffrn_reflns_limit_k_min -16
_diffrn_reflns_limit_l_max 22
_diffrn_reflns_limit_l_min -21
_diffrn_reflns_number 13828
_diffrn_reflns_theta_full 29.80
_diffrn_reflns_theta_max 30.48
_diffrn_reflns_theta_min 2.25
_diffrn_standards_decay_% 0
_diffrn_standards_interval_count 0
_diffrn_standards_interval_time 0
_diffrn_standards_number none
_exptl_absorpt_coefficient_mu 2.917
_exptl_absorpt_correction_T_max 0.6688
_exptl_absorpt_correction_T_min 0.5931
_exptl_absorpt_correction_type multi-scan
_exptl_absorpt_process_details '(SADABS; Bruker, 2003)'
_exptl_crystal_colour red
_exptl_crystal_density_diffrn 1.612
_exptl_crystal_description block
_exptl_crystal_F_000 1404
_exptl_crystal_size_max 0.20
_exptl_crystal_size_mid 0.20
_exptl_crystal_size_min 0.15
_refine_diff_density_max 0.461
_refine_diff_density_min -0.378
_refine_diff_density_rms 0.079
_refine_ls_extinction_method none
_refine_ls_goodness_of_fit_ref 1.046
_refine_ls_hydrogen_treatment constr
_refine_ls_matrix_type full
_refine_ls_number_parameters 314
_refine_ls_number_reflns 4190
_refine_ls_number_restraints 0
_refine_ls_restrained_S_all 1.046
_refine_ls_R_factor_all 0.1041
_refine_ls_R_factor_gt 0.0551
_refine_ls_shift/su_max 0.000
_refine_ls_shift/su_mean 0.000
_refine_ls_structure_factor_coef Fsqd
_refine_ls_weighting_details 'calc w=1/[\s^2^(Fo^2^)+(0.0853P)^2^+1.9178P] where P=(Fo^2^+2Fc^2^)/3'
_refine_ls_weighting_scheme calc
_refine_ls_wR_factor_gt 0.1443
_refine_ls_wR_factor_ref 0.1730
_reflns_number_gt 2459
_reflns_number_total 4190
_reflns_threshold_expression >2sigma(I)
_cod_data_source_file ja076591b-file004.cif
_cod_data_source_block alm06
_cod_original_cell_volume 2849.3(9)
_cod_original_sg_symbol_H-M 'C 2/c'
_cod_database_code 4107405

loop_
_symmetry_equiv_pos_as_xyz
'x, y, z'
'-x, y, -z+1/2'
'x+1/2, y+1/2, z'
'-x+1/2, y+1/2, -z+1/2'
'-x, -y, -z'
'x, -y, z-1/2'
'-x+1/2, -y+1/2, -z'
'x+1/2, -y+1/2, z-1/2'

loop_
_atom_site_label
_atom_site_type_symbol
_atom_site_fract_x
_atom_site_fract_y
_atom_site_fract_z
_atom_site_U_iso_or_equiv
_atom_site_adp_type
_atom_site_occupancy
_atom_site_symmetry_multiplicity
_atom_site_calc_flag
_atom_site_refinement_flags
_atom_site_disorder_assembly
_atom_site_disorder_group
Br1 Br 0.90087(11) 0.17218(8) 0.56549(7) 0.0520(3) Uani 0.50 1 d P A 1
Br2 Br 0.88991(11) -0.03784(7) 0.56016(7) 0.0574(3) Uani 0.50 1 d P B 1
N1 N 0.8756(9) -0.0748(5) 0.5464(6) 0.069(2) Uani 0.50 1 d P B 2
N2 N 0.8826(16) 0.1872(9) 0.5388(7) 0.091(5) Uani 0.50 1 d P A 2
C5 C 0.9128(7) -0.0322(5) 0.6021(6) 0.0502(18) Uani 0.50 1 d P B 2
C6 C 0.9102(9) 0.1475(6) 0.5985(6) 0.053(2) Uani 0.50 1 d P A 2
O1 O 1.0000 -0.10587(19) 0.7500 0.0658(9) Uani 1 2 d S . .
O2 O 1.0000 0.23044(18) 0.7500 0.0611(9) Uani 1 2 d S B .
C1 C 1.0000 -0.0290(2) 0.7500 0.0427(9) Uani 1 2 d S . .
C2 C 0.9560(2) 0.02019(17) 0.67093(17) 0.0389(6) Uani 1 1 d . . .
C3 C 0.9568(2) 0.10474(16) 0.67093(16) 0.0355(6) Uani 1 1 d . A .
C4 C 1.0000 0.1540(2) 0.7500 0.0383(8) Uani 1 2 d S . .
Na1 Na 0.5000 0.06285(8) 0.7500 0.0284(3) Uani 1 2 d S . .
O3 O 0.6069(3) -0.0273(2) 0.6742(2) 0.0320(7) Uani 0.50 1 d P C 1
O4 O 0.3559(3) -0.0274(2) 0.6479(2) 0.0314(7) Uani 0.50 1 d P C 1
C7 C 0.7061(10) -0.0704(8) 0.7325(6) 0.093(4) Uani 0.50 1 d P . 1
H7A H 0.7821 -0.0568 0.7177 0.112 Uiso 0.50 1 calc PR . 1
H7B H 0.6920 -0.1309 0.7238 0.112 Uiso 0.50 1 calc PR . 1
C8 C 0.5340(12) -0.0853(7) 0.6162(8) 0.074(3) Uani 0.50 1 d P C 1
H8A H 0.5652 -0.0897 0.5654 0.089 Uiso 0.50 1 calc PR C 1
H8B H 0.5440 -0.1405 0.6445 0.089 Uiso 0.50 1 calc PR C 1
C9 C 0.4096(10) -0.0667(7) 0.5875(6) 0.079(3) Uani 0.50 1 d P C 1
H9A H 0.3647 -0.1191 0.5678 0.095 Uiso 0.50 1 calc PR C 1
H9B H 0.3956 -0.0299 0.5366 0.095 Uiso 0.50 1 calc PR C 1
C10 C 0.2724(11) -0.0491(5) 0.6640(7) 0.064(3) Uani 0.50 1 d P . 1
H10A H 0.2412 -0.0998 0.6299 0.076 Uiso 0.50 1 calc PR . 1
H10B H 0.2086 -0.0057 0.6463 0.076 Uiso 0.50 1 calc PR . 1
O5 O 0.4482(7) -0.0280(4) 0.6220(4) 0.0784(17) Uani 0.50 1 d P C 2
O6 O 0.3214(6) -0.0284(4) 0.7504(4) 0.0753(16) Uani 0.50 1 d P . 2
C11 C 0.6463(9) -0.0907(5) 0.6901(6) 0.061(2) Uani 0.50 1 d P . 2
H11A H 0.6064 -0.1368 0.7122 0.074 Uiso 0.50 1 calc PR . 2
H11B H 0.7192 -0.1128 0.6762 0.074 Uiso 0.50 1 calc PR . 2
C12 C 0.5556(13) -0.0508(5) 0.6087(8) 0.061(3) Uani 0.50 1 d P C 2
H12A H 0.5944 -0.0012 0.5916 0.074 Uiso 0.50 1 calc PR C 2
H12B H 0.5389 -0.0911 0.5606 0.074 Uiso 0.50 1 calc PR C 2
C13 C 0.3667(9) -0.0907(5) 0.6238(5) 0.068(2) Uani 0.50 1 d P C 2
H13A H 0.4134 -0.1433 0.6368 0.082 Uiso 0.50 1 calc PR C 2
H13B H 0.3097 -0.0961 0.5651 0.082 Uiso 0.50 1 calc PR C 2
C14 C 0.2932(11) -0.0837(7) 0.6839(8) 0.079(3) Uani 0.50 1 d P . 2
H14A H 0.2085 -0.0714 0.6490 0.094 Uiso 0.50 1 calc PR . 2
H14B H 0.2917 -0.1395 0.7093 0.094 Uiso 0.50 1 calc PR . 2
O7 O 0.3171(8) 0.1503(5) 0.7326(5) 0.0435(16) Uani 0.50 1 d P . 1
O8 O 0.4689(7) 0.1518(7) 0.6250(6) 0.0432(18) Uani 0.50 1 d P C 1
C15 C 0.2782(6) 0.1780(5) 0.6421(5) 0.0531(19) Uani 0.50 1 d P C 1
H15A H 0.2135 0.2207 0.6347 0.064 Uiso 0.50 1 calc PR C 1
H15B H 0.2430 0.1301 0.6046 0.064 Uiso 0.50 1 calc PR C 1
C16 C 0.3855(13) 0.2146(7) 0.6139(5) 0.064(3) Uani 0.50 1 d P C 1
H16A H 0.3577 0.2322 0.5528 0.076 Uiso 0.50 1 calc PR C 1
H16B H 0.4212 0.2633 0.6499 0.076 Uiso 0.50 1 calc PR C 1
C17 C 0.5891(12) 0.1779(5) 0.6204(5) 0.060(3) Uani 0.50 1 d P C 1
H17A H 0.5799 0.2190 0.5735 0.072 Uiso 0.50 1 calc PR C 1
H17B H 0.6343 0.1292 0.6078 0.072 Uiso 0.50 1 calc PR C 1
C18 C 0.6623(9) 0.2179(6) 0.7091(8) 0.055(3) Uani 0.50 1 d P . 1
H18A H 0.7406 0.2419 0.7057 0.066 Uiso 0.50 1 calc PR . 1
H18B H 0.6138 0.2621 0.7264 0.066 Uiso 0.50 1 calc PR . 1
O9 O 0.3273(9) 0.1573(6) 0.6984(5) 0.052(2) Uani 0.50 1 d P C 2
O10 O 0.5221(9) 0.1559(7) 0.6287(7) 0.054(2) Uani 0.50 1 d P C 2
C19 C 0.2899(11) 0.1866(8) 0.7701(9) 0.075(3) Uani 0.50 1 d P . 2
H19A H 0.2296 0.2318 0.7498 0.090 Uiso 0.50 1 calc PR . 2
H19B H 0.2477 0.1406 0.7905 0.090 Uiso 0.50 1 calc PR . 2
C20 C 0.3395(13) 0.2204(8) 0.6376(7) 0.078(4) Uani 0.50 1 d P C 2
H20A H 0.2573 0.2376 0.6018 0.093 Uiso 0.50 1 calc PR C 2
H20B H 0.3809 0.2699 0.6694 0.093 Uiso 0.50 1 calc PR C 2
C21 C 0.4085(9) 0.1894(6) 0.5833(6) 0.065(2) Uani 0.50 1 d P C 2
H21A H 0.3601 0.1459 0.5451 0.079 Uiso 0.50 1 calc PR C 2
H21B H 0.4218 0.2354 0.5464 0.079 Uiso 0.50 1 calc PR C 2
C22 C 0.6144(11) 0.2169(8) 0.6586(10) 0.085(4) Uani 0.50 1 d P . 2
H22A H 0.5782 0.2674 0.6762 0.102 Uiso 0.50 1 calc PR . 2
H22B H 0.6487 0.2324 0.6112 0.102 Uiso 0.50 1 calc PR . 2

loop_
_atom_site_aniso_label
_atom_site_aniso_U_11
_atom_site_aniso_U_22
_atom_site_aniso_U_33
_atom_site_aniso_U_23
_atom_site_aniso_U_13
_atom_site_aniso_U_12
Br1 0.0741(5) 0.0404(7) 0.0345(7) 0.0094(4) 0.0050(5) -0.0088(5)
Br2 0.0856(6) 0.0432(6) 0.0359(4) -0.0118(5) 0.0056(4) -0.0115(5)
N1 0.091(6) 0.052(5) 0.053(4) -0.021(4) 0.005(4) -0.006(4)
N2 0.143(11) 0.068(7) 0.057(7) 0.019(5) 0.021(7) -0.015(6)
C5 0.050(4) 0.035(4) 0.054(4) 0.007(4) -0.004(4) 0.002(3)
C6 0.077(5) 0.036(5) 0.043(5) 0.008(3) 0.014(4) -0.014(4)
O1 0.083(2) 0.0244(16) 0.080(2) 0.000 0.0076(18) 0.000
O2 0.095(2) 0.0264(15) 0.0456(15) 0.000 -0.0063(15) 0.000
C1 0.043(2) 0.0244(19) 0.059(2) 0.000 0.0112(17) 0.000
C2 0.0368(13) 0.0320(14) 0.0470(14) -0.0078(12) 0.0105(11) -0.0033(11)
C3 0.0345(13) 0.0308(14) 0.0384(12) -0.0004(11) 0.0060(10) -0.0021(10)
C4 0.044(2) 0.0257(18) 0.0388(18) 0.000 0.0013(15) 0.000
Na1 0.0320(7) 0.0215(7) 0.0299(6) 0.000 0.0062(5) 0.000
O3 0.046(2) 0.0178(18) 0.0391(19) -0.0020(15) 0.0225(16) 0.0032(15)
O4 0.0253(17) 0.0214(19) 0.0416(18) -0.0041(15) 0.0004(14) -0.0049(14)
C7 0.088(7) 0.106(9) 0.077(6) -0.017(6) 0.010(5) 0.084(7)
C8 0.097(8) 0.058(7) 0.067(6) -0.043(6) 0.025(5) -0.002(7)
C9 0.099(7) 0.086(7) 0.054(4) -0.055(5) 0.026(5) -0.039(5)
C10 0.065(5) 0.027(4) 0.076(6) 0.002(4) -0.017(4) 0.007(4)
O5 0.118(6) 0.047(3) 0.059(3) 0.005(3) 0.009(3) -0.001(3)
O6 0.073(4) 0.042(3) 0.102(5) -0.004(3) 0.011(3) 0.009(3)
C11 0.080(6) 0.038(4) 0.080(6) -0.010(4) 0.045(5) -0.002(4)
C12 0.104(8) 0.021(4) 0.078(6) 0.002(4) 0.055(6) 0.001(4)
C13 0.095(6) 0.038(4) 0.047(4) -0.006(3) -0.019(4) -0.014(4)
C14 0.081(8) 0.079(8) 0.078(7) -0.009(6) 0.025(6) -0.049(6)
O7 0.039(3) 0.027(3) 0.064(5) 0.002(3) 0.014(3) 0.005(2)
O8 0.063(5) 0.033(3) 0.030(2) 0.0048(19) 0.008(4) 0.000(4)
C15 0.044(4) 0.027(3) 0.058(4) 0.006(3) -0.033(3) 0.004(3)
C16 0.124(11) 0.034(5) 0.020(4) 0.005(3) 0.002(4) 0.032(5)
C17 0.113(8) 0.032(4) 0.046(4) 0.000(3) 0.044(5) -0.027(4)
C18 0.039(5) 0.025(4) 0.100(7) 0.021(5) 0.019(5) 0.003(3)
O9 0.042(3) 0.031(3) 0.081(6) -0.001(4) 0.014(5) -0.005(2)
O10 0.091(7) 0.032(4) 0.045(3) 0.002(3) 0.032(6) 0.004(6)
C19 0.065(7) 0.066(8) 0.112(9) 0.021(6) 0.055(7) 0.030(5)
C20 0.098(10) 0.054(6) 0.054(7) -0.002(6) -0.020(6) 0.034(7)
C21 0.098(6) 0.049(5) 0.044(5) 0.001(4) 0.012(5) 0.013(4)
C22 0.073(8) 0.072(8) 0.126(11) 0.050(9) 0.053(8) 0.002(7)

loop_
_atom_type_symbol
_atom_type_description
_atom_type_scat_dispersion_real
_atom_type_scat_dispersion_imag
_atom_type_scat_source
C C 0.0033 0.0016 'International Tables Vol C Tables 4.2.6.8 and 6.1.1.4'
H H 0.0000 0.0000 'International Tables Vol C Tables 4.2.6.8 and 6.1.1.4'
N N 0.0061 0.0033 'International Tables Vol C Tables 4.2.6.8 and 6.1.1.4'
O O 0.0106 0.0060 'International Tables Vol C Tables 4.2.6.8 and 6.1.1.4'
Na Na 0.0362 0.0249 'International Tables Vol C Tables 4.2.6.8 and 6.1.1.4'
Br Br -0.2901 2.4595 'International Tables Vol C Tables 4.2.6.8 and 6.1.1.4'

loop_
_geom_angle_atom_site_label_1
_geom_angle_atom_site_label_2
_geom_angle_atom_site_label_3
_geom_angle
_geom_angle_site_symmetry_1
_geom_angle_site_symmetry_3
N1 C5 C2 178.6(10) . .
N2 C6 C3 172.7(15) . .
O1 C1 C2 122.65(16) . 2_756
O1 C1 C2 122.64(16) . .
C2 C1 C2 114.7(3) 2_756 .
C3 C2 C5 127.9(4) . .
C3 C2 C1 122.6(2) . .
C5 C2 C1 109.4(4) . .
C3 C2 Br2 118.31(19) . .
C5 C2 Br2 9.7(3) . .
C1 C2 Br2 119.1(2) . .
C6 C3 C2 121.0(4) . .
C6 C3 C4 116.1(4) . .
C2 C3 C4 122.7(2) . .
C6 C3 Br1 4.6(4) . .
C2 C3 Br1 123.38(19) . .
C4 C3 Br1 113.9(2) . .
O2 C4 C3 122.69(16) . 2_756
O2 C4 C3 122.69(16) . .
C3 C4 C3 114.6(3) 2_756 .
O8 Na1 O8 107.6(5) . 2_656
O8 Na1 O9 55.8(3) . .
O8 Na1 O9 80.1(3) 2_656 .
O8 Na1 O9 80.1(3) . 2_656
O8 Na1 O9 55.8(3) 2_656 2_656
O9 Na1 O9 103.0(4) . 2_656
O8 Na1 O3 142.9(2) . 2_656
O8 Na1 O3 84.4(3) 2_656 2_656
O9 Na1 O3 93.9(2) . 2_656
O9 Na1 O3 132.0(2) 2_656 2_656
O8 Na1 O3 84.4(3) . .
O8 Na1 O3 142.9(2) 2_656 .
O9 Na1 O3 132.0(2) . .
O9 Na1 O3 93.9(2) 2_656 .
O3 Na1 O3 107.30(17) 2_656 .
O8 Na1 O4 82.9(2) . .
O8 Na1 O4 145.5(2) 2_656 .
O9 Na1 O4 79.5(2) . .
O9 Na1 O4 157.1(2) 2_656 .
O3 Na1 O4 69.64(13) 2_656 .
O3 Na1 O4 69.18(13) . .
O8 Na1 O4 145.5(2) . 2_656
O8 Na1 O4 82.9(2) 2_656 2_656
O9 Na1 O4 157.1(2) . 2_656
O9 Na1 O4 79.5(2) 2_656 2_656
O3 Na1 O4 69.18(13) 2_656 2_656
O3 Na1 O4 69.64(13) . 2_656
O4 Na1 O4 107.21(17) . 2_656
O8 Na1 O5 72.8(3) . .
O8 Na1 O5 174.7(3) 2_656 .
O9 Na1 O5 96.1(3) . .
O9 Na1 O5 129.1(3) 2_656 .
O3 Na1 O5 92.25(18) 2_656 .
O3 Na1 O5 42.16(19) . .
O4 Na1 O5 29.33(18) . .
O4 Na1 O5 99.74(16) 2_656 .
O8 Na1 O5 174.7(3) . 2_656
O8 Na1 O5 72.8(3) 2_656 2_656
O9 Na1 O5 129.1(3) . 2_656
O9 Na1 O5 96.1(3) 2_656 2_656
O3 Na1 O5 42.16(19) 2_656 2_656
O3 Na1 O5 92.25(17) . 2_656
O4 Na1 O5 99.74(16) . 2_656
O4 Na1 O5 29.32(18) 2_656 2_656
O5 Na1 O5 107.4(2) . 2_656
O8 Na1 O7 69.7(3) . .
O8 Na1 O7 70.9(3) 2_656 .
O9 Na1 O7 14.23(17) . .
O9 Na1 O7 105.06(15) 2_656 .
O3 Na1 O7 82.2(2) 2_656 .
O3 Na1 O7 144.2(2) . .
O4 Na1 O7 83.0(2) . .
O4 Na1 O7 142.9(2) 2_656 .
O5 Na1 O7 104.6(3) . .
O5 Na1 O7 115.0(2) 2_656 .
O8 Na1 O7 70.9(3) . 2_656
O8 Na1 O7 69.7(3) 2_656 2_656
O9 Na1 O7 105.06(15) . 2_656
O9 Na1 O7 14.23(17) 2_656 2_656
O3 Na1 O7 144.2(2) 2_656 2_656
O3 Na1 O7 82.2(2) . 2_656
O4 Na1 O7 142.9(2) . 2_656
O4 Na1 O7 83.0(2) 2_656 2_656
O5 Na1 O7 115.0(2) . 2_656
O5 Na1 O7 104.6(3) 2_656 2_656
O7 Na1 O7 110.5(4) . 2_656
C8 O3 C7 108.9(8) . .
C8 O3 Na1 116.2(6) . .
C7 O3 Na1 111.8(4) . .
C10 O4 C9 125.7(7) . .
C10 O4 Na1 118.7(6) . .
C9 O4 Na1 112.5(5) . .
O3 C7 C10 115.3(7) . 2_656
O3 C7 H7A 108.5 . .
C10 C7 H7A 108.5 2_656 .
O3 C7 H7B 108.5 . .
C10 C7 H7B 108.5 2_656 .
H7A C7 H7B 107.5 . .
C9 C8 O3 115.3(8) . .
C9 C8 H8A 108.4 . .
O3 C8 H8A 108.4 . .
C9 C8 H8B 108.4 . .
O3 C8 H8B 108.4 . .
H8A C8 H8B 107.5 . .
C8 C9 O4 117.5(7) . .
C8 C9 H9A 107.9 . .
O4 C9 H9A 107.9 . .
C8 C9 H9B 107.9 . .
O4 C9 H9B 107.9 . .
H9A C9 H9B 107.2 . .
O4 C10 C7 114.6(8) . 2_656
O4 C10 H10A 108.6 . .
C7 C10 H10A 108.6 2_656 .
O4 C10 H10B 108.6 . .
C7 C10 H10B 108.6 2_656 .
H10A C10 H10B 107.6 . .
C12 O5 C13 117.0(7) . .
C12 O5 Na1 106.6(7) . .
C13 O5 Na1 114.5(6) . .
C14 O6 C11 91.9(8) . 2_656
C14 O6 Na1 112.6(6) . .
C11 O6 Na1 112.1(5) 2_656 .
O6 C11 C12 105.8(7) 2_656 .
O6 C11 C14 44.0(5) 2_656 2_656
C12 C11 C14 143.5(7) . 2_656
O6 C11 H11A 110.6 2_656 .
C12 C11 H11A 110.6 . .
C14 C11 H11A 74.1 2_656 .
O6 C11 H11B 110.6 2_656 .
C12 C11 H11B 110.6 . .
C14 C11 H11B 101.1 2_656 .
H11A C11 H11B 108.7 . .
O5 C12 C11 112.7(8) . .
O5 C12 H12A 109.0 . .
C11 C12 H12A 109.0 . .
O5 C12 H12B 109.0 . .
C11 C12 H12B 109.0 . .
H12A C12 H12B 107.8 . .
O5 C13 C14 118.7(8) . .
O5 C13 H13A 107.6 . .
C14 C13 H13A 107.6 . .
O5 C13 H13B 107.6 . .
C14 C13 H13B 107.6 . .
H13A C13 H13B 107.1 . .
O6 C14 C13 121.9(8) . .
O6 C14 C11 44.1(5) . 2_656
C13 C14 C11 126.3(9) . 2_656
O6 C14 H14A 106.9 . .
C13 C14 H14A 106.9 . .
C11 C14 H14A 126.7 2_656 .
O6 C14 H14B 106.9 . .
C13 C14 H14B 106.9 . .
C11 C14 H14B 63.7 2_656 .
H14A C14 H14B 106.7 . .
C18 O7 C15 112.3(8) 2_656 .
C18 O7 Na1 113.0(7) 2_656 .
C15 O7 Na1 106.7(5) . .
C16 O8 C17 114.4(10) . .
C16 O8 Na1 118.4(7) . .
C17 O8 Na1 107.5(6) . .
O7 C15 C16 111.9(6) . .
O7 C15 H15A 109.2 . .
C16 C15 H15A 109.2 . .
O7 C15 H15B 109.2 . .
C16 C15 H15B 109.2 . .
H15A C15 H15B 107.9 . .
O8 C16 C15 105.2(8) . .
O8 C16 H16A 110.7 . .
C15 C16 H16A 110.7 . .
O8 C16 H16B 110.7 . .
C15 C16 H16B 110.7 . .
H16A C16 H16B 108.8 . .
O8 C17 C18 109.2(8) . .
O8 C17 H17A 109.8 . .
C18 C17 H17A 109.8 . .
O8 C17 H17B 109.8 . .
C18 C17 H17B 109.8 . .
H17A C17 H17B 108.3 . .
O7 C18 C17 103.8(7) 2_656 .
O7 C18 H18A 111.0 2_656 .
C17 C18 H18A 111.0 . .
O7 C18 H18B 111.0 2_656 .
C17 C18 H18B 111.0 . .
H18A C18 H18B 109.0 . .
C19 O9 C20 115.6(9) . .
C19 O9 Na1 109.3(6) . .
C20 O9 Na1 116.2(7) . .
C21 O10 C22 113.5(10) . .
C21 O10 Na1 110.3(6) . .
C22 O10 Na1 111.9(8) . .
C22 C19 O9 115.6(10) 2_656 .
C22 C19 H19A 108.4 2_656 .
O9 C19 H19A 108.4 . .
C22 C19 H19B 108.4 2_656 .
O9 C19 H19B 108.4 . .
H19A C19 H19B 107.5 . .
C21 C20 O9 110.7(10) . .
C21 C20 H20A 109.5 . .
O9 C20 H20A 109.5 . .
C21 C20 H20B 109.5 . .
O9 C20 H20B 109.5 . .
H20A C20 H20B 108.1 . .
O10 C21 C20 113.7(9) . .
O10 C21 H21A 108.8 . .
C20 C21 H21A 108.8 . .
O10 C21 H21B 108.8 . .
C20 C21 H21B 108.8 . .
H21A C21 H21B 107.7 . .
O10 C22 C19 111.2(10) . 2_656
O10 C22 H22A 109.4 . .
C19 C22 H22A 109.4 2_656 .
O10 C22 H22B 109.4 . .
C19 C22 H22B 109.4 2_656 .
H22A C22 H22B 108.0 . .

loop_
_geom_bond_atom_site_label_1
_geom_bond_atom_site_label_2
_geom_bond_distance
_geom_bond_site_symmetry_2
Br1 C3 1.968(3) .
Br2 C2 1.969(3) .
N1 C5 1.115(12) .
N2 C6 1.126(12) .
C5 C2 1.370(10) .
C6 C3 1.331(10) .
O1 C1 1.235(5) .
O2 C4 1.228(4) .
C1 C2 1.465(3) 2_756
C1 C2 1.465(3) .
C2 C3 1.358(4) .
C3 C4 1.465(3) .
C4 C3 1.465(3) 2_756
Na1 O8 2.420(10) .
Na1 O8 2.420(10) 2_656
Na1 O9 2.437(10) .
Na1 O9 2.437(10) 2_656
Na1 O3 2.444(3) 2_656
Na1 O3 2.444(3) .
Na1 O4 2.445(3) .
Na1 O4 2.445(3) 2_656
Na1 O5 2.464(6) .
Na1 O5 2.464(6) 2_656
Na1 O7 2.466(9) .
Na1 O7 2.466(9) 2_656
O3 C8 1.411(11) .
O3 C7 1.427(9) .
O4 C10 1.116(13) .
O4 C9 1.442(9) .
C7 C10 1.658(15) 2_656
C7 H7A 0.9900 .
C7 H7B 0.9900 .
C8 C9 1.395(17) .
C8 H8A 0.9900 .
C8 H8B 0.9900 .
C9 H9A 0.9900 .
C9 H9B 0.9900 .
C10 C7 1.658(15) 2_656
C10 H10A 0.9900 .
C10 H10B 0.9900 .
O5 C12 1.357(14) .
O5 C13 1.378(10) .
O6 C14 1.362(13) .
O6 C11 1.365(10) 2_656
C11 O6 1.365(10) 2_656
C11 C12 1.560(17) .
C11 H11A 0.9900 .
C11 H11B 0.9900 .
C12 H12A 0.9900 .
C12 H12B 0.9900 .
C13 C14 1.463(16) .
C13 H13A 0.9900 .
C13 H13B 0.9900 .
C14 H14A 0.9900 .
C14 H14B 0.9900 .
O7 C18 1.414(12) 2_656
O7 C15 1.472(9) .
O8 C16 1.364(14) .
O8 C17 1.460(12) .
C15 C16 1.545(16) .
C15 H15A 0.9900 .
C15 H15B 0.9900 .
C16 H16A 0.9900 .
C16 H16B 0.9900 .
C17 C18 1.575(14) .
C17 H17A 0.9900 .
C17 H17B 0.9900 .
C18 O7 1.414(12) 2_656
C18 H18A 0.9900 .
C18 H18B 0.9900 .
O9 C19 1.429(12) .
O9 C20 1.449(15) .
O10 C21 1.402(13) .
O10 C22 1.418(15) .
C19 C22 1.427(16) 2_656
C19 H19A 0.9900 .
C19 H19B 0.9900 .
C20 C21 1.431(14) .
C20 H20A 0.9900 .
C20 H20B 0.9900 .
C21 H21A 0.9900 .
C21 H21B 0.9900 .
C22 C19 1.427(16) 2_656
C22 H22A 0.9900 .
C22 H22B 0.9900 .
